data_7219391
loop_
_publ_author_name
'Dubraja, Lidija Andro\<s'
'Matkovi\'c-\<Calogovi\'c, Dubravka'
'Planini\'c, Pavica'

_publ_section_title
;
 Crystal disassembly and reassembly of heterometallic NiII--TaVoxalate
 compounds
;
_journal_issue 9
_journal_name_full CrystEngComm
_journal_page_first 2021
_journal_paper_doi 10.1039/C4CE02516D
_journal_volume 17
_journal_year 2015
_chemical_formula_moiety '2(C30 H24 N6 Ni), C6 O13 Ta, Cl, 6(H2 O), 5(O)'
_chemical_formula_sum 'C66 H60 Cl N12 Ni2 O24 Ta'
_chemical_formula_weight 1739.08
_chemical_name_systematic
;
 ?
;
_space_group_IT_number 14
_space_group_name_Hall '-P 2ybc'
_symmetry_cell_setting monoclinic
_symmetry_space_group_name_Hall '-P 2ybc'
_symmetry_space_group_name_H-M 'P 1 21/c 1'
_atom_sites_solution_hydrogens geom
_atom_sites_solution_primary direct
_atom_sites_solution_secondary difmap
_audit_creation_date 2014-12-15T15:51:06-00:00
_audit_creation_method 'WinGX routine CIF_UPDATE'
_audit_update_record
;
2014-12-23 deposited with the CCDC.
2015-01-26 downloaded from the CCDC.
;
_cell_angle_alpha 90
_cell_angle_beta 101.2320(10)
_cell_angle_gamma 90
_cell_formula_units_Z 4
_cell_length_a 23.8900(3)
_cell_length_b 13.37190(10)
_cell_length_c 23.1855(3)
_cell_measurement_reflns_used 30306
_cell_measurement_temperature 293(2)
_cell_measurement_theta_max 75.771
_cell_measurement_theta_min 3.774
_cell_volume 7264.85(14)
_computing_cell_refinement
;
        CrysAlisPro, Agilent Technologies,
        Version 1.171.36.28 (release 01-02-2013 CrysAlis171 .NET)
        (compiled Feb  1 2013,16:14:44)
;
_computing_data_collection
;
        CrysAlisPro, Agilent Technologies,
        Version 1.171.36.28 (release 01-02-2013 CrysAlis171 .NET)
        (compiled Feb  1 2013,16:14:44)
;
_computing_data_reduction
;
        CrysAlisPro, Agilent Technologies,
        Version 1.171.36.28 (release 01-02-2013 CrysAlis171 .NET)
        (compiled Feb  1 2013,16:14:44)
;
_computing_structure_refinement 'SHELXL-97 (Sheldrick, 1997)'
_computing_structure_solution 'SHELXS-97 (Sheldrick, 1990)'
_diffrn_ambient_temperature 293(2)
_diffrn_detector_area_resol_mean 10.4323
_diffrn_measured_fraction_theta_full 0.999
_diffrn_measured_fraction_theta_max 0.999
_diffrn_measurement_device_type 'Xcalibur, Ruby, Nova'
_diffrn_measurement_method '\w scans'
_diffrn_orient_matrix_UB_11 -0.0614041
_diffrn_orient_matrix_UB_12 0.0102085
_diffrn_orient_matrix_UB_13 -0.0352546
_diffrn_orient_matrix_UB_21 0.0218845
_diffrn_orient_matrix_UB_22 -0.0153086
_diffrn_orient_matrix_UB_23 -0.0576488
_diffrn_orient_matrix_UB_31 -0.0084604
_diffrn_orient_matrix_UB_32 -0.1137512
_diffrn_orient_matrix_UB_33 0.0046114
_diffrn_radiation_monochromator graphite
_diffrn_radiation_type CuK\a
_diffrn_radiation_wavelength 1.54184
_diffrn_reflns_av_R_equivalents 0.0313
_diffrn_reflns_av_unetI/netI 0.0265
_diffrn_reflns_limit_h_max 28
_diffrn_reflns_limit_h_min -28
_diffrn_reflns_limit_k_max 11
_diffrn_reflns_limit_k_min -15
_diffrn_reflns_limit_l_max 27
_diffrn_reflns_limit_l_min -27
_diffrn_reflns_number 39712
_diffrn_reflns_theta_full 65
_diffrn_reflns_theta_max 65
_diffrn_reflns_theta_min 3.77
_exptl_absorpt_coefficient_mu 4.383
_exptl_absorpt_correction_T_max 1
_exptl_absorpt_correction_T_min 0.30906
_exptl_absorpt_correction_type multi-scan
_exptl_absorpt_process_details
;
        CrysAlisPro, Agilent Technologies,
        Version 1.171.36.28 (release 01-02-2013 CrysAlis171 .NET)
        (compiled Feb  1 2013,16:14:44)
        Empirical absorption correction using spherical harmonics,
 implemented in SCALE3 ABSPACK scaling algorithm.
;
_exptl_crystal_colour pink
_exptl_crystal_density_diffrn 1.59
_exptl_crystal_density_method 'not measured'
_exptl_crystal_description stick
_exptl_crystal_F_000 3512
_exptl_crystal_size_max 0.35
_exptl_crystal_size_mid 0.07
_exptl_crystal_size_min 0.05
_refine_diff_density_max 0.934
_refine_diff_density_min -2.032
_refine_diff_density_rms 0.098
_refine_ls_extinction_method none
_refine_ls_goodness_of_fit_ref 1.094
_refine_ls_hydrogen_treatment mixed
_refine_ls_matrix_type full
_refine_ls_number_parameters 999
_refine_ls_number_reflns 12352
_refine_ls_number_restraints 18
_refine_ls_restrained_S_all 1.093
_refine_ls_R_factor_all 0.0517
_refine_ls_R_factor_gt 0.05
_refine_ls_shift/su_max 0.004
_refine_ls_shift/su_mean 0
_refine_ls_structure_factor_coef Fsqd
_refine_ls_weighting_details 'calc w=1/[\s^2^(Fo^2^)+(0.0670P)^2^+18.3630P] where P=(Fo^2^+2Fc^2^)/3'
_refine_ls_weighting_scheme calc
_refine_ls_wR_factor_gt 0.1406
_refine_ls_wR_factor_ref 0.1419
_reflns_number_gt 11711
_reflns_number_total 12352
_reflns_threshold_expression >2sigma(I)
_cod_data_source_file c4ce02516d2.cif
_cod_data_source_block 1
_cod_depositor_comments 'Adding full bibliography for 7219391--7219393.cif.'
_cod_database_code 7219391

loop_
_symmetry_equiv_pos_as_xyz
'x, y, z'
'-x, y+1/2, -z+1/2'
'-x, -y, -z'
'x, -y-1/2, z-1/2'

loop_
_atom_site_label
_atom_site_type_symbol
_atom_site_fract_x
_atom_site_fract_y
_atom_site_fract_z
_atom_site_U_iso_or_equiv
_atom_site_adp_type
_atom_site_occupancy
_atom_site_symmetry_multiplicity
_atom_site_calc_flag
_atom_site_refinement_flags
_atom_site_disorder_assembly
_atom_site_disorder_group
C1 C 0.3644(3) 0.3094(6) 0.3245(3) 0.0760(19) Uani 1 1 d . . .
H1 H 0.3779 0.2491 0.3418 0.091 Uiso 1 1 calc R . .
C2 C 0.3323(4) 0.3696(7) 0.3531(4) 0.089(2) Uani 1 1 d . . .
H2 H 0.3243 0.3508 0.3892 0.107 Uiso 1 1 calc R . .
C3 C 0.3124(4) 0.4574(7) 0.3276(4) 0.096(3) Uani 1 1 d . . .
H3 H 0.2896 0.4986 0.3458 0.115 Uiso 1 1 calc R . .
C4 C 0.3259(3) 0.4854(5) 0.2747(4) 0.0784(19) Uani 1 1 d . . .
H4 H 0.3126 0.5455 0.257 0.094 Uiso 1 1 calc R . .
C5 C 0.3594(2) 0.4225(4) 0.2482(3) 0.0563(13) Uani 1 1 d . . .
C6 C 0.3783(2) 0.4475(4) 0.1926(3) 0.0565(13) Uani 1 1 d . . .
C7 C 0.3666(3) 0.5376(5) 0.1640(4) 0.081(2) Uani 1 1 d . . .
H7 H 0.3447 0.5856 0.1784 0.097 Uiso 1 1 calc R . .
C8 C 0.3875(4) 0.5555(6) 0.1138(4) 0.093(2) Uani 1 1 d . . .
H8 H 0.38 0.6161 0.0941 0.111 Uiso 1 1 calc R . .
C9 C 0.4195(3) 0.4837(5) 0.0927(3) 0.0774(19) Uani 1 1 d . . .
H9 H 0.4347 0.4947 0.0592 0.093 Uiso 1 1 calc R . .
C10 C 0.4284(3) 0.3946(5) 0.1232(3) 0.0625(14) Uani 1 1 d . . .
H10 H 0.4492 0.3449 0.1089 0.075 Uiso 1 1 calc R . .
C11 C 0.5165(3) 0.3319(5) 0.3074(2) 0.0582(13) Uani 1 1 d . . .
H11 H 0.4888 0.356 0.3269 0.07 Uiso 1 1 calc R . .
C12 C 0.5730(3) 0.3553(5) 0.3293(3) 0.0638(15) Uani 1 1 d . . .
H12 H 0.583 0.3933 0.3633 0.077 Uiso 1 1 calc R . .
C13 C 0.6136(3) 0.3219(5) 0.3003(3) 0.0654(16) Uani 1 1 d . . .
H13 H 0.6518 0.338 0.3139 0.079 Uiso 1 1 calc R . .
C14 C 0.5977(2) 0.2637(5) 0.2504(3) 0.0612(14) Uani 1 1 d . . .
H14 H 0.625 0.2401 0.2302 0.073 Uiso 1 1 calc R . .
C15 C 0.5402(2) 0.2409(4) 0.2309(2) 0.0435(10) Uani 1 1 d . . .
C16 C 0.5187(2) 0.1770(4) 0.1785(2) 0.0475(11) Uani 1 1 d . . .
C17 C 0.5553(3) 0.1294(5) 0.1476(3) 0.0637(15) Uani 1 1 d . . .
H17 H 0.5946 0.1362 0.1592 0.076 Uiso 1 1 calc R . .
C18 C 0.5325(3) 0.0720(5) 0.0993(3) 0.0708(17) Uani 1 1 d . . .
H18 H 0.5561 0.0398 0.0777 0.085 Uiso 1 1 calc R . .
C19 C 0.4740(3) 0.0634(5) 0.0836(3) 0.0665(15) Uani 1 1 d . . .
H19 H 0.4576 0.0247 0.0514 0.08 Uiso 1 1 calc R . .
C20 C 0.4403(3) 0.1131(4) 0.1163(3) 0.0578(13) Uani 1 1 d . . .
H20 H 0.4009 0.1078 0.1051 0.069 Uiso 1 1 calc R . .
C21 C 0.4442(3) 0.0876(5) 0.3175(3) 0.077(2) Uani 1 1 d . . .
H21 H 0.4798 0.1183 0.3265 0.093 Uiso 1 1 calc R . .
C22 C 0.4311(4) 0.0154(6) 0.3556(4) 0.089(2) Uani 1 1 d . . .
H22 H 0.4572 -0.0027 0.3892 0.107 Uiso 1 1 calc R . .
C23 C 0.3780(3) -0.0290(5) 0.3421(4) 0.086(2) Uani 1 1 d . . .
H23 H 0.3672 -0.0765 0.3671 0.103 Uiso 1 1 calc R . .
C24 C 0.3415(3) -0.0026(5) 0.2917(3) 0.0713(17) Uani 1 1 d . . .
H24 H 0.3061 -0.0336 0.2816 0.086 Uiso 1 1 calc R . .
C25 C 0.3570(2) 0.0709(4) 0.2552(3) 0.0564(13) Uani 1 1 d . . .
C26 C 0.3191(2) 0.1053(4) 0.2007(3) 0.0559(13) Uani 1 1 d . . .
C27 C 0.2696(3) 0.0585(6) 0.1751(3) 0.082(2) Uani 1 1 d . . .
H27 H 0.2585 0.0001 0.1916 0.099 Uiso 1 1 calc R . .
C28 C 0.2363(3) 0.0973(7) 0.1250(4) 0.094(3) Uani 1 1 d . . .
H28 H 0.2026 0.0657 0.1075 0.112 Uiso 1 1 calc R . .
C29 C 0.2533(3) 0.1828(6) 0.1013(3) 0.081(2) Uani 1 1 d . . .
H29 H 0.231 0.211 0.0679 0.097 Uiso 1 1 calc R . .
C30 C 0.3043(3) 0.2268(5) 0.1280(3) 0.0665(15) Uani 1 1 d . . .
H30 H 0.3164 0.2843 0.1114 0.08 Uiso 1 1 calc R . .
C31 C 0.0788(2) 0.4901(4) 0.3563(2) 0.0536(12) Uani 1 1 d . . .
H31 H 0.0535 0.4464 0.369 0.064 Uiso 1 1 calc R . .
C32 C 0.0949(3) 0.5768(5) 0.3882(3) 0.0643(15) Uani 1 1 d . . .
H32 H 0.081 0.5907 0.4221 0.077 Uiso 1 1 calc R . .
C33 C 0.1316(3) 0.6411(5) 0.3688(3) 0.0693(17) Uani 1 1 d . . .
H33 H 0.1429 0.6995 0.3896 0.083 Uiso 1 1 calc R . .
C34 C 0.1515(3) 0.6201(4) 0.3190(3) 0.0625(15) Uani 1 1 d . . .
H34 H 0.1763 0.6639 0.3056 0.075 Uiso 1 1 calc R . .
C35 C 0.1344(2) 0.5323(4) 0.2885(2) 0.0488(11) Uani 1 1 d . . .
C36 C 0.1537(2) 0.5022(4) 0.2341(2) 0.0501(11) Uani 1 1 d . . .
C37 C 0.1863(3) 0.5636(5) 0.2055(3) 0.0667(15) Uani 1 1 d . . .
H37 H 0.1973 0.6268 0.2202 0.08 Uiso 1 1 calc R . .
C38 C 0.2024(3) 0.5293(6) 0.1550(3) 0.081(2) Uani 1 1 d . . .
H38 H 0.2239 0.5699 0.135 0.097 Uiso 1 1 calc R . .
C39 C 0.1866(3) 0.4353(6) 0.1344(3) 0.0763(19) Uani 1 1 d . . .
H39 H 0.1982 0.4102 0.1012 0.092 Uiso 1 1 calc R . .
C40 C 0.1533(3) 0.3794(5) 0.1641(3) 0.0663(15) Uani 1 1 d . . .
H40 H 0.1418 0.3162 0.1497 0.08 Uiso 1 1 calc R . .
C41 C 0.1824(2) 0.2856(5) 0.3601(2) 0.0557(13) Uani 1 1 d . . .
H41 H 0.1763 0.3489 0.3743 0.067 Uiso 1 1 calc R . .
C42 C 0.2245(2) 0.2254(6) 0.3929(3) 0.0677(16) Uani 1 1 d . . .
H42 H 0.2464 0.2481 0.4281 0.081 Uiso 1 1 calc R . .
C43 C 0.2327(3) 0.1314(6) 0.3718(3) 0.0735(18) Uani 1 1 d . . .
H43 H 0.2602 0.0893 0.3929 0.088 Uiso 1 1 calc R . .
C44 C 0.2001(2) 0.1000(5) 0.3194(3) 0.0631(15) Uani 1 1 d . . .
H44 H 0.2056 0.0369 0.3046 0.076 Uiso 1 1 calc R . .
C45 C 0.1589(2) 0.1638(4) 0.2891(2) 0.0467(11) Uani 1 1 d . . .
C46 C 0.1212(2) 0.1367(4) 0.2328(2) 0.0470(11) Uani 1 1 d . . .
C47 C 0.1265(3) 0.0472(4) 0.2033(3) 0.0612(14) Uani 1 1 d . . .
H47 H 0.1534 -0.0002 0.2196 0.073 Uiso 1 1 calc R . .
C48 C 0.0913(3) 0.0301(5) 0.1496(3) 0.0709(17) Uani 1 1 d . . .
H48 H 0.0943 -0.0289 0.1292 0.085 Uiso 1 1 calc R . .
C49 C 0.0523(3) 0.1001(5) 0.1270(3) 0.0658(15) Uani 1 1 d . . .
H49 H 0.0288 0.0905 0.0904 0.079 Uiso 1 1 calc R . .
C50 C 0.0476(3) 0.1854(4) 0.1584(2) 0.0579(14) Uani 1 1 d . . .
H50 H 0.0196 0.2318 0.1431 0.07 Uiso 1 1 calc R . .
C51 C 0.0332(2) 0.2285(4) 0.3563(2) 0.0502(12) Uani 1 1 d . . .
H51 H 0.0709 0.2136 0.3728 0.06 Uiso 1 1 calc R . .
C52 C -0.0088(3) 0.1968(4) 0.3849(2) 0.0578(14) Uani 1 1 d . . .
H52 H 0.0004 0.1614 0.42 0.069 Uiso 1 1 calc R . .
C53 C -0.0650(3) 0.2185(5) 0.3607(3) 0.0619(14) Uani 1 1 d . . .
H53 H -0.0943 0.1981 0.3792 0.074 Uiso 1 1 calc R . .
C54 C -0.0768(2) 0.2710(5) 0.3086(2) 0.0554(13) Uani 1 1 d . . .
H54 H -0.1144 0.2862 0.2914 0.067 Uiso 1 1 calc R . .
C55 C -0.0326(2) 0.3011(3) 0.2818(2) 0.0438(11) Uani 1 1 d . . .
C56 C -0.0417(2) 0.3582(4) 0.2264(2) 0.0425(10) Uani 1 1 d . . .
C57 C -0.0959(2) 0.3789(4) 0.1935(2) 0.0516(12) Uani 1 1 d . . .
H57 H -0.1284 0.3575 0.2065 0.062 Uiso 1 1 calc R . .
C58 C -0.1008(2) 0.4314(4) 0.1417(2) 0.0565(13) Uani 1 1 d . . .
H58 H -0.1365 0.4448 0.1188 0.068 Uiso 1 1 calc R . .
C59 C -0.0520(3) 0.4637(4) 0.1242(2) 0.0575(13) Uani 1 1 d . . .
H59 H -0.0542 0.4999 0.0896 0.069 Uiso 1 1 calc R . .
C60 C 0.0006(2) 0.4414(4) 0.1590(2) 0.0527(12) Uani 1 1 d . . .
H60 H 0.0334 0.4639 0.147 0.063 Uiso 1 1 calc R . .
C61 C 0.7007(2) 0.2810(4) 0.6321(2) 0.0465(11) Uani 1 1 d . . .
C62 C 0.7325(2) 0.2006(4) 0.6031(2) 0.0493(12) Uani 1 1 d . . .
C63 C 0.7488(3) 0.4745(6) 0.5183(3) 0.0754(19) Uani 1 1 d . . .
C64 C 0.6912(3) 0.5270(5) 0.5047(3) 0.0651(16) Uani 1 1 d . . .
C65 C 0.5359(3) 0.2779(5) 0.4765(3) 0.0617(14) Uani 1 1 d . . .
C66 C 0.5602(3) 0.1845(5) 0.5106(3) 0.0677(17) Uani 1 1 d . . .
N1 N 0.3772(2) 0.3337(4) 0.2727(2) 0.0560(11) Uani 1 1 d . . .
N2 N 0.40851(19) 0.3760(3) 0.17227(19) 0.0500(10) Uani 1 1 d . . .
N3 N 0.49980(18) 0.2755(3) 0.25884(18) 0.0467(9) Uani 1 1 d . . .
N4 N 0.46176(18) 0.1684(3) 0.16327(19) 0.0461(9) Uani 1 1 d . . .
N5 N 0.4084(2) 0.1152(3) 0.2687(2) 0.0574(11) Uani 1 1 d . . .
N6 N 0.33676(19) 0.1892(3) 0.1767(2) 0.0536(11) Uani 1 1 d . . .
N7 N 0.09871(17) 0.4674(3) 0.30750(18) 0.0452(9) Uani 1 1 d . . .
N8 N 0.13635(18) 0.4109(3) 0.21278(19) 0.0500(10) Uani 1 1 d . . .
N9 N 0.15077(17) 0.2563(3) 0.30972(18) 0.0455(9) Uani 1 1 d . . .
N10 N 0.08139(19) 0.2047(3) 0.21002(19) 0.0475(9) Uani 1 1 d . . .
N11 N 0.02233(17) 0.2799(3) 0.30589(17) 0.0428(9) Uani 1 1 d . . .
N12 N 0.00630(17) 0.3892(3) 0.20880(17) 0.0443(9) Uani 1 1 d . . .
O1 O 0.67273(18) 0.2695(3) 0.43318(16) 0.0605(9) Uani 1 1 d . . .
O2 O 0.66859(16) 0.3386(3) 0.59617(15) 0.0518(8) Uani 1 1 d . . .
O3 O 0.70745(19) 0.2854(3) 0.68607(17) 0.0632(10) Uani 1 1 d . . .
O4 O 0.7642(2) 0.1419(4) 0.6328(2) 0.0774(13) Uani 1 1 d . . .
O5 O 0.72025(17) 0.2036(3) 0.54627(17) 0.0575(9) Uani 1 1 d . . .
O6 O 0.74483(17) 0.3795(3) 0.51841(19) 0.0669(11) Uani 1 1 d . . .
O7 O 0.7931(3) 0.5199(5) 0.5257(4) 0.134(3) Uani 1 1 d . . .
O8 O 0.6861(3) 0.6161(4) 0.5055(2) 0.0872(15) Uani 1 1 d . . .
O9 O 0.64972(17) 0.4629(3) 0.49222(19) 0.0614(10) Uani 1 1 d . . .
O10 O 0.57585(16) 0.3418(3) 0.47370(19) 0.0595(10) Uani 1 1 d . . .
O11 O 0.4860(2) 0.2884(4) 0.4534(3) 0.0950(17) Uani 1 1 d . . .
O12 O 0.5281(2) 0.1208(4) 0.5235(3) 0.1014(18) Uani 1 1 d . . .
O13 O 0.61437(19) 0.1841(3) 0.52274(19) 0.0632(10) Uani 1 1 d . . .
O15 O 0.2158(2) -0.3483(4) 0.7355(2) 0.0712(11) Uani 1 1 d D . .
O16 O 0.2404(3) -0.2758(7) 0.6311(3) 0.115(2) Uani 1 1 d D . .
O17 O -0.0016(2) -0.4071(3) 0.53108(18) 0.0753(13) Uani 1 1 d D . .
O14 O 0.3855(3) 0.2107(6) 0.4869(5) 0.144(3) Uani 1 1 d . . .
O20 O -0.1319(3) -0.1362(6) 0.5211(4) 0.121(2) Uani 1 1 d D . .
O21 O 0.1482(4) -0.3779(8) 0.5520(4) 0.155(3) Uani 1 1 d . . .
Cl1 Cl 0.0551(2) -0.2389(3) 0.47888(16) 0.1617(14) Uani 1 1 d . . .
Ni1 Ni 0.41650(3) 0.24226(6) 0.21867(4) 0.04413(19) Uani 1 1 d . . .
Ni2 Ni 0.08245(3) 0.33539(6) 0.25938(3) 0.04125(19) Uani 1 1 d . . .
Ta01 Ta 0.662383(10) 0.309010(18) 0.501920(10) 0.04650(10) Uani 1 1 d . . .
O18 O -0.1253(4) -0.3420(7) 0.5075(4) 0.143(3) Uani 1 1 d D . .
O19 O 0.3314(4) 0.0250(8) 0.4664(6) 0.169(4) Uani 1 1 d D . .
O22A O -0.0399(5) -0.077(3) 0.4683(5) 0.094(5) Uani 0.68(7) 1 d P A 1
O22B O -0.055(3) -0.013(8) 0.4671(10) 0.11(3) Uani 0.32(7) 1 d P A 2
O23A O 0.2312(8) 0.0389(15) 0.5114(8) 0.143(6) Uiso 0.5 1 d P B 1
O24A O 0.1771(9) -0.1499(18) 0.5122(9) 0.174(7) Uiso 0.5 1 d P C 1
O23B O 0.2765(10) 0.1087(17) 0.5297(10) 0.178(8) Uiso 0.5 1 d P D 2
O24B O 0.2157(10) -0.0427(19) 0.5040(10) 0.177(7) Uiso 0.5 1 d P E 2
H15A H 0.212(6) -0.332(10) 0.6999(18) 0.212 Uiso 1 1 d D . .
H15B H 0.240(5) -0.328(10) 0.764(4) 0.212 Uiso 1 1 d D . .
H16A H 0.207(2) -0.282(12) 0.611(5) 0.212 Uiso 1 1 d D . .
H16B H 0.267(4) -0.256(12) 0.614(5) 0.212 Uiso 1 1 d D . .
H17A H -0.036(2) -0.400(10) 0.533(6) 0.212 Uiso 1 1 d D . .
H17B H 0.015(5) -0.363(8) 0.515(6) 0.212 Uiso 1 1 d D . .
H18A H -0.142(6) -0.382(10) 0.527(5) 0.212 Uiso 1 1 d D . .
H18B H -0.132(7) -0.341(12) 0.4702(10) 0.212 Uiso 1 1 d D . .
H20A H -0.155(5) -0.087(7) 0.518(7) 0.212 Uiso 1 1 d D . .
H20B H -0.140(6) -0.188(7) 0.499(6) 0.212 Uiso 1 1 d D . .
H19A H 0.357(5) 0.075(7) 0.471(8) 0.212 Uiso 1 1 d D . .
H19B H 0.348(6) -0.031(6) 0.483(7) 0.212 Uiso 1 1 d D . .

loop_
_atom_site_aniso_label
_atom_site_aniso_U_11
_atom_site_aniso_U_22
_atom_site_aniso_U_33
_atom_site_aniso_U_23
_atom_site_aniso_U_13
_atom_site_aniso_U_12
C1 0.081(5) 0.084(5) 0.070(4) -0.006(3) 0.032(4) -0.008(4)
C2 0.090(5) 0.101(6) 0.088(5) -0.031(5) 0.044(4) -0.020(5)
C3 0.083(5) 0.096(6) 0.118(7) -0.049(5) 0.041(5) -0.009(4)
C4 0.073(4) 0.061(4) 0.103(5) -0.026(4) 0.020(4) 0.002(3)
C5 0.044(3) 0.050(3) 0.071(4) -0.015(3) 0.002(2) 0.000(2)
C6 0.053(3) 0.043(3) 0.067(3) -0.004(2) -0.003(3) -0.001(2)
C7 0.088(5) 0.051(3) 0.097(5) -0.001(3) 0.001(4) 0.015(3)
C8 0.111(6) 0.064(4) 0.096(6) 0.032(4) 0.001(5) 0.000(4)
C9 0.088(5) 0.072(4) 0.067(4) 0.025(3) 0.004(3) -0.003(4)
C10 0.067(4) 0.057(3) 0.062(3) 0.011(3) 0.007(3) -0.002(3)
C11 0.058(3) 0.064(3) 0.050(3) -0.006(3) 0.005(2) -0.001(3)
C12 0.069(4) 0.067(4) 0.049(3) -0.002(3) -0.004(3) -0.005(3)
C13 0.055(3) 0.074(4) 0.059(3) 0.006(3) -0.009(3) -0.015(3)
C14 0.041(3) 0.080(4) 0.061(3) 0.010(3) 0.007(2) 0.001(3)
C15 0.040(2) 0.046(3) 0.043(2) 0.009(2) 0.004(2) -0.004(2)
C16 0.052(3) 0.043(3) 0.047(3) 0.005(2) 0.009(2) -0.001(2)
C17 0.056(3) 0.074(4) 0.065(4) -0.001(3) 0.020(3) 0.002(3)
C18 0.084(5) 0.069(4) 0.066(4) -0.008(3) 0.031(3) 0.007(3)
C19 0.080(4) 0.060(3) 0.060(3) -0.013(3) 0.015(3) -0.005(3)
C20 0.057(3) 0.054(3) 0.061(3) -0.008(3) 0.009(3) -0.007(2)
C21 0.056(3) 0.079(4) 0.097(5) 0.040(4) 0.016(3) 0.002(3)
C22 0.087(5) 0.085(5) 0.100(6) 0.047(4) 0.027(4) 0.017(4)
C23 0.091(5) 0.067(4) 0.108(6) 0.029(4) 0.044(5) 0.000(4)
C24 0.071(4) 0.058(3) 0.095(5) 0.005(3) 0.040(4) -0.009(3)
C25 0.054(3) 0.044(3) 0.078(4) -0.002(3) 0.027(3) 0.002(2)
C26 0.050(3) 0.052(3) 0.069(3) -0.013(3) 0.021(3) -0.005(2)
C27 0.072(4) 0.092(5) 0.088(5) -0.016(4) 0.026(4) -0.035(4)
C28 0.062(4) 0.131(7) 0.088(5) -0.023(5) 0.014(4) -0.038(5)
C29 0.055(4) 0.114(6) 0.070(4) -0.013(4) 0.001(3) -0.003(4)
C30 0.054(3) 0.068(4) 0.073(4) -0.005(3) 0.001(3) -0.001(3)
C31 0.056(3) 0.053(3) 0.051(3) -0.006(2) 0.009(2) 0.000(2)
C32 0.075(4) 0.061(3) 0.055(3) -0.013(3) 0.006(3) 0.004(3)
C33 0.084(4) 0.050(3) 0.068(4) -0.014(3) 0.000(3) -0.006(3)
C34 0.060(3) 0.051(3) 0.070(4) -0.002(3) -0.002(3) -0.011(3)
C35 0.043(3) 0.045(3) 0.054(3) 0.006(2) -0.001(2) 0.001(2)
C36 0.042(3) 0.052(3) 0.054(3) 0.008(2) 0.005(2) 0.001(2)
C37 0.059(3) 0.065(4) 0.076(4) 0.008(3) 0.016(3) -0.010(3)
C38 0.069(4) 0.101(6) 0.077(4) 0.021(4) 0.025(3) -0.015(4)
C39 0.070(4) 0.107(6) 0.059(4) 0.005(4) 0.030(3) -0.005(4)
C40 0.071(4) 0.076(4) 0.056(3) -0.005(3) 0.022(3) -0.005(3)
C41 0.047(3) 0.065(3) 0.052(3) 0.001(3) 0.003(2) -0.004(2)
C42 0.046(3) 0.097(5) 0.054(3) 0.011(3) -0.005(2) -0.006(3)
C43 0.056(3) 0.082(5) 0.079(4) 0.019(4) 0.004(3) 0.016(3)
C44 0.054(3) 0.064(3) 0.070(4) 0.009(3) 0.007(3) 0.012(3)
C45 0.042(3) 0.048(3) 0.052(3) 0.007(2) 0.013(2) 0.002(2)
C46 0.048(3) 0.045(3) 0.050(3) -0.001(2) 0.014(2) -0.001(2)
C47 0.069(4) 0.041(3) 0.077(4) -0.003(3) 0.022(3) 0.003(3)
C48 0.089(5) 0.057(3) 0.070(4) -0.022(3) 0.022(3) -0.009(3)
C49 0.069(4) 0.068(4) 0.058(3) -0.019(3) 0.007(3) -0.014(3)
C50 0.056(3) 0.065(3) 0.049(3) -0.010(2) 0.000(2) 0.000(3)
C51 0.056(3) 0.051(3) 0.043(3) 0.003(2) 0.006(2) 0.000(2)
C52 0.077(4) 0.056(3) 0.042(3) 0.005(2) 0.015(3) -0.004(3)
C53 0.067(4) 0.069(4) 0.053(3) 0.001(3) 0.022(3) -0.014(3)
C54 0.046(3) 0.067(3) 0.054(3) 0.000(3) 0.013(2) -0.005(3)
C55 0.051(3) 0.041(2) 0.038(2) -0.0050(19) 0.007(2) -0.001(2)
C56 0.045(2) 0.040(2) 0.041(2) -0.0039(19) 0.0066(19) 0.002(2)
C57 0.045(3) 0.058(3) 0.051(3) -0.002(2) 0.008(2) 0.000(2)
C58 0.049(3) 0.061(3) 0.053(3) 0.001(2) -0.005(2) 0.010(2)
C59 0.069(4) 0.053(3) 0.048(3) 0.008(2) 0.006(3) 0.008(3)
C60 0.054(3) 0.054(3) 0.050(3) 0.009(2) 0.011(2) 0.001(2)
C61 0.041(2) 0.054(3) 0.044(3) 0.001(2) 0.008(2) -0.005(2)
C62 0.044(3) 0.054(3) 0.048(3) 0.005(2) 0.004(2) 0.007(2)
C63 0.071(4) 0.082(5) 0.065(4) 0.018(3) -0.007(3) -0.023(4)
C64 0.082(4) 0.062(4) 0.048(3) 0.008(3) 0.005(3) -0.017(3)
C65 0.056(3) 0.069(4) 0.060(3) 0.007(3) 0.011(3) -0.003(3)
C66 0.087(5) 0.055(3) 0.058(4) 0.005(3) 0.009(3) -0.007(3)
N1 0.051(3) 0.057(3) 0.061(3) -0.004(2) 0.014(2) 0.000(2)
N2 0.050(2) 0.044(2) 0.052(2) 0.0064(18) 0.0019(19) -0.0028(18)
N3 0.046(2) 0.051(2) 0.043(2) 0.0045(18) 0.0076(18) -0.0017(18)
N4 0.048(2) 0.039(2) 0.050(2) -0.0011(17) 0.0075(18) -0.0030(17)
N5 0.050(2) 0.051(2) 0.073(3) 0.013(2) 0.015(2) 0.002(2)
N6 0.045(2) 0.053(3) 0.062(3) -0.005(2) 0.007(2) 0.0016(19)
N7 0.048(2) 0.041(2) 0.046(2) -0.0027(17) 0.0075(17) -0.0011(17)
N8 0.046(2) 0.054(2) 0.050(2) 0.0022(19) 0.0110(18) 0.0012(19)
N9 0.042(2) 0.050(2) 0.043(2) 0.0015(18) 0.0041(17) -0.0012(18)
N10 0.049(2) 0.045(2) 0.047(2) -0.0053(18) 0.0052(19) -0.0007(18)
N11 0.045(2) 0.040(2) 0.042(2) -0.0005(17) 0.0060(17) -0.0032(17)
N12 0.046(2) 0.042(2) 0.044(2) 0.0020(17) 0.0058(17) 0.0018(17)
O1 0.064(2) 0.073(3) 0.0443(19) -0.0045(18) 0.0085(17) 0.000(2)
O2 0.054(2) 0.054(2) 0.0458(19) -0.0015(16) 0.0038(16) 0.0111(17)
O3 0.070(3) 0.077(3) 0.043(2) 0.0054(18) 0.0132(18) 0.011(2)
O4 0.084(3) 0.082(3) 0.062(2) 0.012(2) 0.006(2) 0.036(3)
O5 0.062(2) 0.061(2) 0.049(2) -0.0031(17) 0.0105(17) 0.0162(18)
O6 0.053(2) 0.076(3) 0.070(3) 0.013(2) 0.0079(19) -0.003(2)
O7 0.079(4) 0.123(5) 0.179(7) 0.057(5) -0.031(4) -0.053(4)
O8 0.116(4) 0.054(3) 0.090(3) 0.004(2) 0.016(3) -0.021(3)
O9 0.055(2) 0.055(2) 0.072(2) 0.0082(19) 0.0036(18) -0.0052(18)
O10 0.044(2) 0.057(2) 0.075(3) 0.0156(19) 0.0044(18) 0.0015(17)
O11 0.064(3) 0.099(4) 0.112(4) 0.029(3) -0.008(3) -0.012(3)
O12 0.088(4) 0.089(4) 0.125(5) 0.034(3) 0.015(3) -0.024(3)
O13 0.068(3) 0.047(2) 0.070(3) 0.0115(18) 0.004(2) -0.0061(18)
O15 0.067(3) 0.077(3) 0.065(3) -0.009(2) 0.001(2) -0.005(2)
O16 0.095(4) 0.184(7) 0.073(3) 0.015(4) 0.033(3) 0.017(5)
O17 0.125(4) 0.051(2) 0.041(2) 0.0038(17) -0.005(2) 0.007(2)
O14 0.115(6) 0.104(5) 0.218(9) 0.028(5) 0.045(6) -0.014(4)
O20 0.119(5) 0.129(6) 0.114(5) 0.006(5) 0.020(4) 0.004(5)
O21 0.147(7) 0.194(9) 0.124(6) 0.004(6) 0.020(5) 0.019(7)
Cl1 0.223(4) 0.144(3) 0.134(2) -0.009(2) 0.074(3) 0.027(3)
Ni1 0.0412(4) 0.0406(4) 0.0502(5) 0.0035(3) 0.0078(3) 0.0002(3)
Ni2 0.0428(4) 0.0405(4) 0.0397(4) -0.0012(3) 0.0061(3) -0.0006(3)
Ta01 0.04804(15) 0.04814(15) 0.04103(15) 0.00057(9) 0.00299(10) 0.00043(10)
O18 0.117(6) 0.131(6) 0.184(8) 0.007(7) 0.033(6) -0.040(5)
O19 0.147(8) 0.143(7) 0.192(9) 0.005(8) -0.032(7) 0.021(6)
O22A 0.093(6) 0.127(15) 0.067(5) 0.018(6) 0.030(4) 0.004(7)
O22B 0.12(3) 0.18(6) 0.041(9) -0.005(15) 0.034(12) -0.08(4)

loop_
_atom_type_symbol
_atom_type_description
_atom_type_scat_dispersion_real
_atom_type_scat_dispersion_imag
_atom_type_scat_source
C C 0.0181 0.0091 'International Tables Vol C Tables 4.2.6.8 and 6.1.1.4'
H H 0 0 'International Tables Vol C Tables 4.2.6.8 and 6.1.1.4'
N N 0.0311 0.018 'International Tables Vol C Tables 4.2.6.8 and 6.1.1.4'
O O 0.0492 0.0322 'International Tables Vol C Tables 4.2.6.8 and 6.1.1.4'
Cl Cl 0.3639 0.7018 'International Tables Vol C Tables 4.2.6.8 and 6.1.1.4'
Ni Ni -3.0029 0.5091 'International Tables Vol C Tables 4.2.6.8 and 6.1.1.4'
Ta Ta -5.7959 5.2718 'International Tables Vol C Tables 4.2.6.8 and 6.1.1.4'

loop_
_geom_angle_atom_site_label_1
_geom_angle_atom_site_label_2
_geom_angle_atom_site_label_3
_geom_angle
N1 C1 C2 122.7(8)
C3 C2 C1 118.7(8)
C2 C3 C4 119.9(7)
C3 C4 C5 119.0(7)
N1 C5 C4 120.7(6)
N1 C5 C6 116.0(5)
C4 C5 C6 123.2(6)
N2 C6 C7 121.9(6)
N2 C6 C5 114.9(5)
C7 C6 C5 123.2(6)
C8 C7 C6 119.1(7)
C7 C8 C9 119.9(6)
C8 C9 C10 117.4(7)
N2 C10 C9 123.4(7)
N3 C11 C12 122.9(6)
C13 C12 C11 118.9(6)
C12 C13 C14 119.5(6)
C13 C14 C15 119.2(6)
N3 C15 C14 121.5(5)
N3 C15 C16 115.0(4)
C14 C15 C16 123.5(5)
N4 C16 C17 122.2(5)
N4 C16 C15 115.7(5)
C17 C16 C15 122.1(5)
C18 C17 C16 119.1(6)
C19 C18 C17 118.7(6)
C18 C19 C20 119.0(6)
N4 C20 C19 122.9(6)
N5 C21 C22 123.2(7)
C23 C22 C21 117.9(7)
C24 C23 C22 119.4(6)
C23 C24 C25 120.1(6)
N5 C25 C24 120.6(6)
N5 C25 C26 116.3(5)
C24 C25 C26 123.1(6)
N6 C26 C27 120.9(6)
N6 C26 C25 114.9(5)
C27 C26 C25 124.3(6)
C26 C27 C28 120.2(7)
C29 C28 C27 119.2(7)
C28 C29 C30 118.8(7)
N6 C30 C29 122.1(7)
N7 C31 C32 122.0(6)
C33 C32 C31 118.6(6)
C34 C33 C32 120.2(6)
C33 C34 C35 119.3(6)
N7 C35 C34 121.2(5)
N7 C35 C36 115.2(4)
C34 C35 C36 123.6(5)
N8 C36 C37 121.3(5)
N8 C36 C35 115.7(5)
C37 C36 C35 123.0(5)
C38 C37 C36 119.0(6)
C39 C38 C37 119.8(6)
C38 C39 C40 118.1(6)
N8 C40 C39 123.5(6)
N9 C41 C42 122.7(6)
C43 C42 C41 118.1(6)
C44 C43 C42 119.9(6)
C43 C44 C45 119.0(6)
N9 C45 C44 121.3(5)
N9 C45 C46 115.5(4)
C44 C45 C46 123.2(5)
N10 C46 C47 120.7(5)
N10 C46 C45 116.3(4)
C47 C46 C45 123.0(5)
C48 C47 C46 119.2(6)
C49 C48 C47 119.1(6)
C48 C49 C50 119.5(6)
N10 C50 C49 122.8(6)
N11 C51 C52 123.0(5)
C51 C52 C53 118.9(5)
C54 C53 C52 118.7(5)
C53 C54 C55 119.8(5)
N11 C55 C54 121.2(5)
N11 C55 C56 115.8(4)
C54 C55 C56 123.0(5)
N12 C56 C57 121.6(5)
N12 C56 C55 115.6(4)
C57 C56 C55 122.8(5)
C58 C57 C56 119.3(5)
C57 C58 C59 119.0(5)
C58 C59 C60 119.0(5)
N12 C60 C59 123.0(5)
O3 C61 O2 125.3(5)
O3 C61 C62 119.9(5)
O2 C61 C62 114.8(4)
O4 C62 O5 126.3(5)
O4 C62 C61 120.7(5)
O5 C62 C61 112.9(4)
O7 C63 O6 124.5(8)
O7 C63 C64 122.1(7)
O6 C63 C64 113.4(6)
O8 C64 O9 125.8(7)
O8 C64 C63 123.1(6)
O9 C64 C63 111.1(6)
O11 C65 O10 124.9(6)
O11 C65 C66 124.1(6)
O10 C65 C66 110.9(5)
O12 C66 O13 127.1(6)
O12 C66 C65 120.2(7)
O13 C66 C65 112.7(5)
C1 N1 C5 118.9(6)
C1 N1 Ni1 127.0(5)
C5 N1 Ni1 113.8(4)
C6 N2 C10 118.2(5)
C6 N2 Ni1 115.7(4)
C10 N2 Ni1 126.0(4)
C15 N3 C11 118.1(5)
C15 N3 Ni1 115.2(3)
C11 N3 Ni1 126.6(4)
C20 N4 C16 118.1(5)
C20 N4 Ni1 127.1(4)
C16 N4 Ni1 114.8(3)
C21 N5 C25 118.9(5)
C21 N5 Ni1 125.8(4)
C25 N5 Ni1 114.1(4)
C30 N6 C26 118.9(5)
C30 N6 Ni1 126.3(4)
C26 N6 Ni1 114.8(4)
C31 N7 C35 118.6(4)
C31 N7 Ni2 125.6(4)
C35 N7 Ni2 115.7(3)
C40 N8 C36 118.1(5)
C40 N8 Ni2 126.9(4)
C36 N8 Ni2 114.9(3)
C41 N9 C45 119.1(5)
C41 N9 Ni2 126.3(4)
C45 N9 Ni2 114.4(3)
C50 N10 C46 118.7(5)
C50 N10 Ni2 126.6(4)
C46 N10 Ni2 114.7(3)
C51 N11 C55 118.4(4)
C51 N11 Ni2 126.7(4)
C55 N11 Ni2 114.9(3)
C60 N12 C56 118.1(4)
C60 N12 Ni2 126.7(4)
C56 N12 Ni2 114.9(3)
C61 O2 Ta01 117.2(3)
C62 O5 Ta01 121.1(3)
C63 O6 Ta01 120.1(4)
C64 O9 Ta01 122.6(4)
C65 O10 Ta01 122.7(4)
C66 O13 Ta01 121.0(4)
N3 Ni1 N2 91.81(17)
N3 Ni1 N4 79.07(17)
N2 Ni1 N4 95.46(18)
N3 Ni1 N5 96.25(18)
N2 Ni1 N5 168.47(18)
N4 Ni1 N5 94.16(18)
N3 Ni1 N6 172.16(18)
N2 Ni1 N6 93.89(18)
N4 Ni1 N6 95.02(17)
N5 Ni1 N6 78.94(19)
N3 Ni1 N1 96.25(18)
N2 Ni1 N1 78.50(19)
N4 Ni1 N1 172.32(18)
N5 Ni1 N1 92.4(2)
N6 Ni1 N1 90.16(18)
N7 Ni2 N10 169.82(17)
N7 Ni2 N12 93.43(16)
N10 Ni2 N12 93.69(17)
N7 Ni2 N11 95.72(16)
N10 Ni2 N11 92.82(17)
N12 Ni2 N11 78.56(16)
N7 Ni2 N8 78.39(17)
N10 Ni2 N8 93.66(18)
N12 Ni2 N8 95.74(16)
N11 Ni2 N8 171.64(17)
N7 Ni2 N9 94.89(16)
N10 Ni2 N9 78.94(17)
N12 Ni2 N9 169.44(16)
N11 Ni2 N9 94.13(16)
N8 Ni2 N9 92.29(17)
O1 Ta01 O9 104.12(19)
O1 Ta01 O10 94.88(18)
O9 Ta01 O10 69.22(15)
O1 Ta01 O5 92.72(17)
O9 Ta01 O5 141.60(16)
O10 Ta01 O5 144.26(16)
O1 Ta01 O13 98.51(19)
O9 Ta01 O13 136.35(16)
O10 Ta01 O13 72.10(16)
O5 Ta01 O13 72.25(17)
O1 Ta01 O6 90.41(19)
O9 Ta01 O6 72.27(16)
O10 Ta01 O6 141.27(16)
O5 Ta01 O6 73.36(17)
O13 Ta01 O6 144.79(16)
O1 Ta01 O2 166.06(16)
O9 Ta01 O2 84.83(15)
O10 Ta01 O2 98.32(15)
O5 Ta01 O2 73.92(14)
O13 Ta01 O2 81.44(16)
O6 Ta01 O2 82.08(16)

loop_
_geom_bond_atom_site_label_1
_geom_bond_atom_site_label_2
_geom_bond_distance
C1 N1 1.336(8)
C1 C2 1.370(10)
C2 C3 1.358(13)
C3 C4 1.380(12)
C4 C5 1.385(9)
C5 N1 1.349(8)
C5 C6 1.485(9)
C6 N2 1.337(7)
C6 C7 1.378(9)
C7 C8 1.373(12)
C8 C9 1.377(12)
C9 C10 1.380(9)
C10 N2 1.339(8)
C11 N3 1.349(7)
C11 C12 1.382(8)
C12 C13 1.359(10)
C13 C14 1.384(9)
C14 C15 1.393(7)
C15 N3 1.346(7)
C15 C16 1.492(7)
C16 N4 1.342(7)
C16 C17 1.388(8)
C17 C18 1.379(9)
C18 C19 1.377(10)
C19 C20 1.380(9)
C20 N4 1.333(7)
C21 N5 1.330(8)
C21 C22 1.386(9)
C22 C23 1.381(11)
C23 C24 1.361(11)
C24 C25 1.393(8)
C25 N5 1.344(7)
C25 C26 1.478(9)
C26 N6 1.356(7)
C26 C27 1.367(9)
C27 C28 1.376(12)
C28 C29 1.363(12)
C29 C30 1.386(9)
C30 N6 1.337(8)
C31 N7 1.343(7)
C31 C32 1.389(8)
C32 C33 1.365(10)
C33 C34 1.360(9)
C34 C35 1.391(8)
C35 N7 1.349(7)
C35 C36 1.479(8)
C36 N8 1.352(7)
C36 C37 1.386(8)
C37 C38 1.381(10)
C38 C39 1.371(11)
C39 C40 1.373(9)
C40 N8 1.339(7)
C41 N9 1.321(7)
C41 C42 1.392(8)
C42 C43 1.376(10)
C43 C44 1.374(9)
C44 C45 1.386(8)
C45 N9 1.354(7)
C45 C46 1.479(7)
C46 N10 1.347(7)
C46 C47 1.396(8)
C47 C48 1.379(9)
C48 C49 1.353(10)
C49 C50 1.369(8)
C50 N10 1.332(7)
C51 N11 1.338(6)
C51 C52 1.373(8)
C52 C53 1.380(9)
C53 C54 1.379(8)
C54 C55 1.385(7)
C55 N11 1.353(7)
C55 C56 1.474(7)
C56 N12 1.355(6)
C56 C57 1.397(7)
C57 C58 1.377(8)
C58 C59 1.377(8)
C59 C60 1.385(8)
C60 N12 1.334(7)
C61 O3 1.231(6)
C61 O2 1.276(6)
C61 C62 1.544(7)
C62 O4 1.208(7)
C62 O5 1.294(7)
C63 O7 1.205(8)
C63 O6 1.274(8)
C63 C64 1.522(10)
C64 O8 1.198(8)
C64 O9 1.299(7)
C65 O11 1.217(8)
C65 O10 1.291(7)
C65 C66 1.530(9)
C66 O12 1.222(8)
C66 O13 1.269(8)
N1 Ni1 2.097(5)
N2 Ni1 2.077(4)
N3 Ni1 2.074(4)
N4 Ni1 2.082(4)
N5 Ni1 2.087(5)
N6 Ni1 2.088(5)
N7 Ni2 2.084(4)
N8 Ni2 2.094(4)
N9 Ni2 2.098(4)
N10 Ni2 2.086(4)
N11 Ni2 2.093(4)
N12 Ni2 2.091(4)
O1 Ta01 1.742(4)
O2 Ta01 2.197(4)
O5 Ta01 2.098(4)
O6 Ta01 2.149(4)
O9 Ta01 2.086(4)
O10 Ta01 2.090(4)
O13 Ta01 2.135(4)
